data_7225814
loop_
_publ_author_name
'Batisai, Eustina'
'Su, Hong'
'Nassimbeni, Luigi R.'

_publ_section_title
;
 Synergism in host--guest selectivity of picolinium chlorides by
 triphenylsilanol and triphenylmethanol
;
_journal_issue 31
_journal_name_full CrystEngComm
_journal_page_first 5952
_journal_paper_doi 10.1039/C6CE01233G
_journal_volume 18
_journal_year 2016
_chemical_formula_moiety '2(C18 H16 O Si), C6 H8 N, Cl'
_chemical_formula_sum 'C42 H40 Cl N O2 Si2'
_chemical_formula_weight 682.38
_chemical_name_systematic
; 
 ? 
;
_space_group_IT_number 2
_symmetry_cell_setting triclinic
_symmetry_space_group_name_Hall '-P 1'
_symmetry_space_group_name_H-M 'P -1'
_atom_sites_solution_hydrogens geom
_atom_sites_solution_primary direct
_atom_sites_solution_secondary difmap
_audit_creation_method SHELXL-97
_audit_update_record
;
2016-05-24 deposited with the CCDC.
2016-07-05 downloaded from the CCDC.
;
_cell_angle_alpha 64.62(3)
_cell_angle_beta 72.74(3)
_cell_angle_gamma 77.69(3)
_cell_formula_units_Z 2
_cell_length_a 10.008(2)
_cell_length_b 14.177(3)
_cell_length_c 14.937(3)
_cell_measurement_reflns_used 4361
_cell_measurement_temperature 173(2)
_cell_measurement_theta_max 26.70
_cell_measurement_theta_min 1.55
_cell_volume 1819.4(8)
_computing_cell_refinement 'Bruker SAINT'
_computing_data_collection 'Bruker APEX2'
_computing_data_reduction 'Bruker SAINT, SADABS and XPREP'
_computing_molecular_graphics X-SEED
_computing_publication_material 'Bruker SHELXTL'
_computing_structure_refinement 'SHELXL-97 (Sheldrick, 2008)'
_computing_structure_solution 'SHELXS-97 (Sheldrick, 2008)'
_diffrn_ambient_temperature 173(2)
_diffrn_measured_fraction_theta_full 0.988
_diffrn_measured_fraction_theta_max 0.988
_diffrn_measurement_device_type 'bruker apex II duo'
_diffrn_radiation_monochromator graphite
_diffrn_radiation_source 'fine-focus sealed tube'
_diffrn_radiation_type MoK\a
_diffrn_radiation_wavelength 0.71073
_diffrn_reflns_av_R_equivalents 0.0511
_diffrn_reflns_av_sigmaI/netI 0.0650
_diffrn_reflns_limit_h_max 12
_diffrn_reflns_limit_h_min -12
_diffrn_reflns_limit_k_max 17
_diffrn_reflns_limit_k_min -17
_diffrn_reflns_limit_l_max 18
_diffrn_reflns_limit_l_min -18
_diffrn_reflns_number 26963
_diffrn_reflns_theta_full 26.70
_diffrn_reflns_theta_max 26.70
_diffrn_reflns_theta_min 1.55
_exptl_absorpt_coefficient_mu 0.208
_exptl_absorpt_correction_type none
_exptl_crystal_colour colourless
_exptl_crystal_density_diffrn 1.246
_exptl_crystal_density_method 'not measured'
_exptl_crystal_description plate
_exptl_crystal_F_000 720
_exptl_crystal_size_max 0.26
_exptl_crystal_size_mid 0.13
_exptl_crystal_size_min 0.06
_refine_diff_density_max 0.891
_refine_diff_density_min -0.913
_refine_diff_density_rms 0.049
_refine_ls_extinction_method none
_refine_ls_goodness_of_fit_ref 1.006
_refine_ls_hydrogen_treatment noref
_refine_ls_matrix_type full
_refine_ls_number_parameters 501
_refine_ls_number_reflns 7613
_refine_ls_number_restraints 6
_refine_ls_restrained_S_all 1.006
_refine_ls_R_factor_all 0.1022
_refine_ls_R_factor_gt 0.0516
_refine_ls_shift/su_max 0.003
_refine_ls_shift/su_mean 0.000
_refine_ls_structure_factor_coef Fsqd
_refine_ls_weighting_details 'calc w=1/[\s^2^(Fo^2^)+(0.0477P)^2^+0.7227P] where P=(Fo^2^+2Fc^2^)/3'
_refine_ls_weighting_scheme calc
_refine_ls_wR_factor_gt 0.1099
_refine_ls_wR_factor_ref 0.1314
_reflns_number_gt 4631
_reflns_number_total 7613
_reflns_threshold_expression >2sigma(I)
_cod_data_source_file c6ce01233g2.cif
_cod_data_source_block 2
_cod_depositor_comments
;
The following automatic conversions were performed:

'_symmetry_cell_setting' value 'TRICLINIC' changed to 'triclinic'
according to
/usr/data/users/saulius/crontab/automatic-downloads/rss-feeds/RSC/lib/dictionaries/cif_core.dic
dictionary named 'cif_core.dic' version 2.4.2 from 2011-04-26.

Automatic conversion script
Id: cif_fix_values 4268 2015-11-12 08:31:59Z antanas 

 Adding full bibliography for 7225812--7225819.cif.
;
_cod_original_cell_volume 1819.5(6)
_cod_original_sg_symbol_H-M P-1
_cod_database_code 7225814

loop_
_symmetry_equiv_pos_as_xyz
'x, y, z'
'-x, -y, -z'

loop_
_atom_site_label
_atom_site_type_symbol
_atom_site_fract_x
_atom_site_fract_y
_atom_site_fract_z
_atom_site_U_iso_or_equiv
_atom_site_adp_type
_atom_site_occupancy
_atom_site_symmetry_multiplicity
_atom_site_calc_flag
_atom_site_refinement_flags
_atom_site_disorder_assembly
_atom_site_disorder_group
Si1 Si 0.13203(7) 0.56651(5) 0.15578(5) 0.02811(18) Uani 1 1 d . . .
Si2 Si 0.64660(7) 0.07620(5) 0.63450(5) 0.02813(18) Uani 1 1 d . . .
O1 O 0.16032(18) 0.46902(13) 0.11845(13) 0.0378(4) Uani 1 1 d . . .
H1 H 0.1765 0.4124 0.1665 0.045 Uiso 1 1 calc R . .
O2 O 0.67590(18) -0.01939(13) 0.59508(13) 0.0388(4) Uani 1 1 d . . .
H2 H 0.7139 -0.0730 0.6354 0.047 Uiso 1 1 calc R . .
C9 C 0.0025(2) 0.53940(18) 0.28167(18) 0.0281(5) Uani 1 1 d . . .
C3 C 0.0579(2) 0.68257(19) 0.05657(17) 0.0289(6) Uani 1 1 d . . .
C27 C 0.5190(2) 0.04433(19) 0.76142(18) 0.0298(6) Uani 1 1 d . . .
C15 C 0.3020(2) 0.59640(18) 0.16170(18) 0.0294(6) Uani 1 1 d . . .
C26 C 0.6145(3) 0.2913(2) 0.4975(2) 0.0368(6) Uani 1 1 d . . .
H26 H 0.6866 0.3011 0.5213 0.044 Uiso 1 1 calc R . .
C21 C 0.5701(2) 0.19196(19) 0.53623(17) 0.0275(5) Uani 1 1 d . . .
C33 C 0.8141(2) 0.10627(18) 0.64392(18) 0.0295(6) Uani 1 1 d . . .
C10 C 0.0195(3) 0.4472(2) 0.36711(19) 0.0353(6) Uani 1 1 d . . .
H10 H 0.0982 0.3975 0.3609 0.042 Uiso 1 1 calc R . .
C14 C -0.1147(2) 0.6103(2) 0.29534(19) 0.0344(6) Uani 1 1 d . . .
H14 H -0.1293 0.6737 0.2392 0.041 Uiso 1 1 calc R . .
C8 C -0.0550(3) 0.6740(2) 0.02398(19) 0.0380(6) Uani 1 1 d . . .
H8 H -0.0908 0.6078 0.0511 0.046 Uiso 1 1 calc R . .
C22 C 0.4630(2) 0.1817(2) 0.49924(19) 0.0358(6) Uani 1 1 d . . .
H22 H 0.4301 0.1149 0.5240 0.043 Uiso 1 1 calc R . .
C32 C 0.5423(3) -0.0481(2) 0.8453(2) 0.0376(6) Uani 1 1 d . . .
H32 H 0.6239 -0.0949 0.8369 0.045 Uiso 1 1 calc R . .
C4 C 0.1064(3) 0.7811(2) 0.01485(19) 0.0354(6) Uani 1 1 d . . .
H4 H 0.1826 0.7900 0.0352 0.042 Uiso 1 1 calc R . .
C20 C 0.4261(3) 0.5846(2) 0.0914(2) 0.0417(7) Uani 1 1 d . . .
H20 H 0.4236 0.5572 0.0441 0.050 Uiso 1 1 calc R . .
C6 C -0.0650(3) 0.8554(2) -0.0864(2) 0.0430(7) Uani 1 1 d . . .
H6 H -0.1064 0.9141 -0.1349 0.052 Uiso 1 1 calc R . .
C11 C -0.0756(3) 0.4273(2) 0.4600(2) 0.0413(7) Uani 1 1 d . . .
H11 H -0.0622 0.3641 0.5166 0.050 Uiso 1 1 calc R . .
C34 C 0.9355(3) 0.1136(2) 0.5658(2) 0.0439(7) Uani 1 1 d . . .
H34 H 0.9322 0.1014 0.5088 0.053 Uiso 1 1 calc R . .
C23 C 0.4041(3) 0.2666(2) 0.4276(2) 0.0411(7) Uani 1 1 d . . .
H23 H 0.3309 0.2580 0.4041 0.049 Uiso 1 1 calc R . .
C7 C -0.1160(3) 0.7591(2) -0.0467(2) 0.0422(7) Uani 1 1 d . . .
H7 H -0.1924 0.7511 -0.0676 0.051 Uiso 1 1 calc R . .
C28 C 0.3974(3) 0.1104(2) 0.77844(19) 0.0352(6) Uani 1 1 d . . .
H28 H 0.3781 0.1735 0.7236 0.042 Uiso 1 1 calc R . .
C12 C -0.1900(3) 0.4987(2) 0.4709(2) 0.0384(6) Uani 1 1 d . . .
H12 H -0.2550 0.4849 0.5349 0.046 Uiso 1 1 calc R . .
C38 C 0.8246(3) 0.12462(19) 0.72600(19) 0.0333(6) Uani 1 1 d . . .
H38 H 0.7442 0.1208 0.7803 0.040 Uiso 1 1 calc R . .
C16 C 0.3110(3) 0.63561(19) 0.23041(19) 0.0337(6) Uani 1 1 d . . .
H16 H 0.2288 0.6445 0.2792 0.040 Uiso 1 1 calc R . .
C30 C 0.3304(3) -0.0054(2) 0.9535(2) 0.0456(7) Uani 1 1 d . . .
H30 H 0.2666 -0.0222 1.0183 0.055 Uiso 1 1 calc R . .
C25 C 0.5561(3) 0.3768(2) 0.4248(2) 0.0435(7) Uani 1 1 d . . .
H25 H 0.5885 0.4439 0.3993 0.052 Uiso 1 1 calc R . .
C17 C 0.4379(3) 0.6620(2) 0.2290(2) 0.0430(7) Uani 1 1 d . . .
H17 H 0.4418 0.6885 0.2767 0.052 Uiso 1 1 calc R . .
C24 C 0.4515(3) 0.3638(2) 0.3901(2) 0.0411(7) Uani 1 1 d . . .
H24 H 0.4117 0.4219 0.3403 0.049 Uiso 1 1 calc R . .
C5 C 0.0454(3) 0.8667(2) -0.0562(2) 0.0448(7) Uani 1 1 d . . .
H5 H 0.0802 0.9333 -0.0838 0.054 Uiso 1 1 calc R . .
C37 C 0.9496(3) 0.1483(2) 0.7304(2) 0.0421(7) Uani 1 1 d . . .
H37 H 0.9543 0.1595 0.7877 0.051 Uiso 1 1 calc R . .
C13 C -0.2098(3) 0.5905(2) 0.3884(2) 0.0410(7) Uani 1 1 d . . .
H13 H -0.2886 0.6398 0.3956 0.049 Uiso 1 1 calc R . .
C29 C 0.3045(3) 0.0863(2) 0.8729(2) 0.0437(7) Uani 1 1 d . . .
H29 H 0.2230 0.1329 0.8823 0.052 Uiso 1 1 calc R . .
C31 C 0.4495(3) -0.0725(2) 0.9395(2) 0.0452(7) Uani 1 1 d . . .
H31 H 0.4675 -0.1356 0.9948 0.054 Uiso 1 1 calc R . .
C19 C 0.5523(3) 0.6118(2) 0.0891(2) 0.0521(8) Uani 1 1 d . . .
H19 H 0.6347 0.6045 0.0397 0.062 Uiso 1 1 calc R . .
C35 C 1.0600(3) 0.1381(3) 0.5691(2) 0.0547(8) Uani 1 1 d . . .
H35 H 1.1406 0.1428 0.5147 0.066 Uiso 1 1 calc R . .
C36 C 1.0670(3) 0.1556(2) 0.6517(2) 0.0476(8) Uani 1 1 d . . .
H36 H 1.1523 0.1725 0.6543 0.057 Uiso 1 1 calc R . .
C18 C 0.5576(3) 0.6498(2) 0.1590(2) 0.0488(8) Uani 1 1 d . . .
H18 H 0.6442 0.6675 0.1585 0.059 Uiso 1 1 calc R . .
Cl1 Cl 0.17973(12) 0.23194(6) 0.27597(7) 0.0756(3) Uani 1 1 d . . .
C39A C 0.6609(14) 0.2757(11) 0.2127(14) 0.051(4) Uani 0.55 1 d P A 1
H39A H 0.6006 0.3334 0.1791 0.062 Uiso 0.55 1 calc PR A 1
C44A C 0.7807(8) 0.2960(5) 0.2225(5) 0.0406(14) Uani 0.55 1 d P A 1
C41A C 0.7104(7) 0.0930(6) 0.2981(5) 0.0647(19) Uani 0.55 1 d P A 1
H41A H 0.6863 0.0231 0.3258 0.078 Uiso 0.55 1 calc PR A 1
C40A C 0.6216(7) 0.1768(7) 0.2486(6) 0.0604(19) Uani 0.55 1 d P A 1
H40A H 0.5367 0.1658 0.2399 0.073 Uiso 0.55 1 calc PR A 1
N43A N 0.8656(13) 0.2119(7) 0.2695(9) 0.052(3) Uani 0.55 1 d P A 1
H43A H 0.9449 0.2222 0.2764 0.062 Uiso 0.55 1 calc PR A 1
C45A C 0.8265(7) 0.4005(5) 0.1865(6) 0.070(2) Uani 0.55 1 d P A 1
H45A H 0.7948 0.4256 0.2419 0.105 Uiso 0.55 1 calc PR A 1
H45B H 0.7859 0.4491 0.1289 0.105 Uiso 0.55 1 calc PR A 1
H45C H 0.9293 0.3965 0.1648 0.105 Uiso 0.55 1 calc PR A 1
C52B C 0.8660(8) 0.3263(8) 0.2058(6) 0.068(3) Uani 0.45 1 d PD B 2
H52B H 0.9241 0.3818 0.1778 0.081 Uiso 0.45 1 calc PR B 2
C50B C 0.5305(8) 0.2738(7) 0.1791(6) 0.075(2) Uani 0.45 1 d P B 2
H50A H 0.5552 0.2557 0.1193 0.113 Uiso 0.45 1 calc PR B 2
H50B H 0.4890 0.3468 0.1606 0.113 Uiso 0.45 1 calc PR B 2
H50C H 0.4626 0.2274 0.2335 0.113 Uiso 0.45 1 calc PR B 2
C51B C 0.7457(8) 0.3385(8) 0.1743(8) 0.058(2) Uani 0.45 1 d PD B 2
H51B H 0.7224 0.4032 0.1225 0.070 Uiso 0.45 1 calc PR B 2
N46B N 0.8991(16) 0.2337(8) 0.2772(11) 0.069(4) Uani 0.45 1 d PD B 2
H46B H 0.9766 0.2248 0.2975 0.082 Uiso 0.45 1 calc PR B 2
C47B C 0.8189(12) 0.1539(10) 0.3190(10) 0.076(4) Uani 0.45 1 d PD B 2
H47B H 0.8454 0.0889 0.3691 0.091 Uiso 0.45 1 calc PR B 2
C48B C 0.6978(10) 0.1684(7) 0.2877(6) 0.069(3) Uani 0.45 1 d PD B 2
H48B H 0.6397 0.1126 0.3176 0.083 Uiso 0.45 1 calc PR B 2
C49B C 0.6578(18) 0.2609(10) 0.2147(14) 0.050(6) Uani 0.45 1 d PD B 2
C42A C 0.8319(11) 0.1129(8) 0.3059(8) 0.062(3) Uani 0.55 1 d P A 1
H42A H 0.8946 0.0560 0.3378 0.074 Uiso 0.55 1 calc PR A 1

loop_
_atom_site_aniso_label
_atom_site_aniso_U_11
_atom_site_aniso_U_22
_atom_site_aniso_U_33
_atom_site_aniso_U_23
_atom_site_aniso_U_13
_atom_site_aniso_U_12
Si1 0.0265(3) 0.0272(4) 0.0291(4) -0.0089(3) -0.0086(3) -0.0012(3)
Si2 0.0286(4) 0.0261(4) 0.0294(4) -0.0087(3) -0.0111(3) -0.0009(3)
O1 0.0455(10) 0.0312(10) 0.0365(11) -0.0136(8) -0.0104(9) -0.0017(8)
O2 0.0489(11) 0.0324(11) 0.0401(11) -0.0156(9) -0.0199(9) 0.0028(8)
C9 0.0257(12) 0.0286(14) 0.0331(14) -0.0109(11) -0.0115(10) -0.0049(10)
C3 0.0249(12) 0.0335(15) 0.0241(13) -0.0089(11) -0.0041(10) -0.0021(10)
C27 0.0306(13) 0.0294(14) 0.0323(14) -0.0097(12) -0.0133(11) -0.0055(10)
C15 0.0283(13) 0.0239(13) 0.0316(14) -0.0062(11) -0.0117(11) 0.0027(10)
C26 0.0358(14) 0.0347(16) 0.0386(16) -0.0088(13) -0.0156(12) -0.0029(11)
C21 0.0237(12) 0.0313(14) 0.0239(13) -0.0089(11) -0.0046(10) -0.0010(10)
C33 0.0279(12) 0.0252(14) 0.0316(14) -0.0069(11) -0.0119(10) 0.0029(10)
C10 0.0367(14) 0.0315(15) 0.0344(15) -0.0103(12) -0.0113(12) 0.0021(11)
C14 0.0360(14) 0.0285(15) 0.0321(15) -0.0063(12) -0.0085(11) -0.0010(11)
C8 0.0372(14) 0.0381(16) 0.0323(15) -0.0031(12) -0.0114(12) -0.0094(12)
C22 0.0336(14) 0.0368(16) 0.0350(15) -0.0091(12) -0.0117(11) -0.0049(11)
C32 0.0388(14) 0.0325(15) 0.0392(16) -0.0089(13) -0.0143(12) -0.0031(11)
C4 0.0368(14) 0.0330(15) 0.0344(15) -0.0098(12) -0.0106(11) -0.0042(11)
C20 0.0305(14) 0.0512(18) 0.0478(18) -0.0265(15) -0.0077(12) 0.0003(12)
C6 0.0500(17) 0.0398(17) 0.0284(15) -0.0048(13) -0.0144(13) 0.0059(13)
C11 0.0463(16) 0.0335(16) 0.0324(16) -0.0008(12) -0.0095(13) -0.0065(13)
C34 0.0332(14) 0.061(2) 0.0436(17) -0.0281(15) -0.0077(12) -0.0025(13)
C23 0.0346(14) 0.0523(19) 0.0358(16) -0.0154(14) -0.0163(12) 0.0043(13)
C7 0.0371(15) 0.0516(19) 0.0335(16) -0.0100(14) -0.0161(12) 0.0013(13)
C28 0.0383(14) 0.0290(15) 0.0343(15) -0.0076(12) -0.0104(12) -0.0031(11)
C12 0.0401(15) 0.0396(17) 0.0321(15) -0.0128(13) -0.0023(12) -0.0084(12)
C38 0.0318(13) 0.0357(15) 0.0320(15) -0.0127(12) -0.0093(11) -0.0012(11)
C16 0.0339(14) 0.0323(15) 0.0332(15) -0.0099(12) -0.0105(11) -0.0024(11)
C30 0.0491(17) 0.0486(19) 0.0349(16) -0.0138(14) 0.0028(13) -0.0196(14)
C25 0.0503(17) 0.0291(16) 0.0426(17) -0.0041(13) -0.0152(14) -0.0025(12)
C17 0.0443(16) 0.0431(18) 0.0494(18) -0.0185(14) -0.0213(14) -0.0045(13)
C24 0.0422(15) 0.0399(17) 0.0314(15) -0.0082(13) -0.0146(12) 0.0114(13)
C5 0.0550(18) 0.0319(16) 0.0394(17) -0.0059(13) -0.0117(14) -0.0047(13)
C37 0.0454(16) 0.0443(18) 0.0462(17) -0.0211(14) -0.0196(14) -0.0034(13)
C13 0.0380(15) 0.0370(16) 0.0394(17) -0.0132(13) -0.0043(12) 0.0027(12)
C29 0.0409(15) 0.0426(18) 0.0409(17) -0.0151(14) -0.0008(13) -0.0058(13)
C31 0.0585(18) 0.0402(17) 0.0290(15) -0.0005(13) -0.0136(13) -0.0128(14)
C19 0.0252(14) 0.063(2) 0.064(2) -0.0278(18) -0.0001(13) -0.0028(13)
C35 0.0281(15) 0.081(2) 0.062(2) -0.0377(19) -0.0029(14) -0.0082(14)
C36 0.0285(14) 0.056(2) 0.065(2) -0.0257(17) -0.0169(14) -0.0058(13)
C18 0.0321(15) 0.0478(19) 0.065(2) -0.0170(16) -0.0160(15) -0.0062(13)
Cl1 0.1434(9) 0.0341(5) 0.0635(6) -0.0208(4) -0.0623(6) 0.0206(5)
C39A 0.029(7) 0.060(7) 0.071(9) -0.037(7) 0.002(6) -0.012(5)
C44A 0.040(4) 0.041(4) 0.043(4) -0.019(3) -0.006(3) -0.009(3)
C41A 0.061(4) 0.050(4) 0.081(5) -0.031(4) 0.011(3) -0.029(4)
C40A 0.045(4) 0.078(6) 0.073(5) -0.048(5) 0.007(3) -0.025(4)
N43A 0.054(4) 0.057(5) 0.050(5) -0.027(4) -0.004(3) -0.014(4)
C45A 0.045(4) 0.041(4) 0.117(6) -0.027(4) -0.014(4) -0.004(3)
C52B 0.044(5) 0.079(7) 0.079(7) -0.037(6) 0.007(5) -0.021(5)
C50B 0.079(6) 0.097(7) 0.062(5) -0.037(5) -0.008(4) -0.031(5)
C51B 0.047(5) 0.059(6) 0.064(7) -0.021(5) -0.008(4) -0.011(5)
N46B 0.087(10) 0.065(7) 0.043(5) -0.025(6) -0.022(5) 0.034(6)
C47B 0.097(10) 0.089(14) 0.031(6) -0.021(8) -0.006(5) -0.006(9)
C48B 0.104(9) 0.056(7) 0.049(6) -0.024(5) -0.001(5) -0.027(6)
C49B 0.062(12) 0.062(11) 0.028(8) -0.022(7) 0.003(7) -0.018(8)
C42A 0.083(6) 0.042(5) 0.053(6) -0.022(4) -0.001(4) -0.003(4)

loop_
_atom_type_symbol
_atom_type_description
_atom_type_scat_dispersion_real
_atom_type_scat_dispersion_imag
_atom_type_scat_source
C C 0.0033 0.0016 'International Tables Vol C Tables 4.2.6.8 and 6.1.1.4'
H H 0.0000 0.0000 'International Tables Vol C Tables 4.2.6.8 and 6.1.1.4'
N N 0.0061 0.0033 'International Tables Vol C Tables 4.2.6.8 and 6.1.1.4'
O O 0.0106 0.0060 'International Tables Vol C Tables 4.2.6.8 and 6.1.1.4'
Si Si 0.0817 0.0704 'International Tables Vol C Tables 4.2.6.8 and 6.1.1.4'
Cl Cl 0.1484 0.1585 'International Tables Vol C Tables 4.2.6.8 and 6.1.1.4'

loop_
_geom_angle_atom_site_label_1
_geom_angle_atom_site_label_2
_geom_angle_atom_site_label_3
_geom_angle
O1 Si1 C3 106.20(10)
O1 Si1 C15 110.07(10)
C3 Si1 C15 109.00(11)
O1 Si1 C9 112.44(10)
C3 Si1 C9 108.72(11)
C15 Si1 C9 110.27(11)
O2 Si2 C21 105.45(10)
O2 Si2 C27 111.77(11)
C21 Si2 C27 109.63(11)
O2 Si2 C33 110.94(10)
C21 Si2 C33 110.10(11)
C27 Si2 C33 108.90(11)
Si1 O1 H1 109.5
Si2 O2 H2 109.5
C14 C9 C10 116.9(2)
C14 C9 Si1 121.76(19)
C10 C9 Si1 121.36(18)
C4 C3 C8 116.9(2)
C4 C3 Si1 122.75(19)
C8 C3 Si1 120.25(18)
C28 C27 C32 116.6(2)
C28 C27 Si2 122.47(19)
C32 C27 Si2 120.92(19)
C16 C15 C20 117.1(2)
C16 C15 Si1 122.94(18)
C20 C15 Si1 119.9(2)
C21 C26 C25 121.7(2)
C21 C26 H26 119.2
C25 C26 H26 119.2
C26 C21 C22 117.0(2)
C26 C21 Si2 122.32(18)
C22 C21 Si2 120.66(18)
C38 C33 C34 116.7(2)
C38 C33 Si2 122.83(18)
C34 C33 Si2 120.4(2)
C11 C10 C9 121.4(2)
C11 C10 H10 119.3
C9 C10 H10 119.3
C13 C14 C9 121.7(2)
C13 C14 H14 119.2
C9 C14 H14 119.2
C7 C8 C3 122.0(2)
C7 C8 H8 119.0
C3 C8 H8 119.0
C23 C22 C21 121.4(2)
C23 C22 H22 119.3
C21 C22 H22 119.3
C31 C32 C27 121.6(3)
C31 C32 H32 119.2
C27 C32 H32 119.2
C5 C4 C3 121.3(2)
C5 C4 H4 119.4
C3 C4 H4 119.4
C19 C20 C15 121.8(3)
C19 C20 H20 119.1
C15 C20 H20 119.1
C5 C6 C7 120.2(3)
C5 C6 H6 119.9
C7 C6 H6 119.9
C12 C11 C10 120.3(2)
C12 C11 H11 119.9
C10 C11 H11 119.9
C35 C34 C33 122.0(3)
C35 C34 H34 119.0
C33 C34 H34 119.0
C24 C23 C22 120.1(3)
C24 C23 H23 120.0
C22 C23 H23 120.0
C6 C7 C8 119.5(3)
C6 C7 H7 120.3
C8 C7 H7 120.3
C29 C28 C27 121.9(2)
C29 C28 H28 119.1
C27 C28 H28 119.1
C11 C12 C13 119.9(2)
C11 C12 H12 120.1
C13 C12 H12 120.1
C37 C38 C33 121.7(2)
C37 C38 H38 119.2
C33 C38 H38 119.2
C17 C16 C15 121.3(2)
C17 C16 H16 119.4
C15 C16 H16 119.4
C29 C30 C31 119.7(3)
C29 C30 H30 120.1
C31 C30 H30 120.1
C24 C25 C26 119.8(2)
C24 C25 H25 120.1
C26 C25 H25 120.1
C18 C17 C16 120.2(3)
C18 C17 H17 119.9
C16 C17 H17 119.9
C25 C24 C23 120.1(2)
C25 C24 H24 120.0
C23 C24 H24 120.0
C6 C5 C4 120.2(3)
C6 C5 H5 119.9
C4 C5 H5 119.9
C36 C37 C38 120.0(3)
C36 C37 H37 120.0
C38 C37 H37 120.0
C14 C13 C12 119.9(2)
C14 C13 H13 120.1
C12 C13 H13 120.1
C30 C29 C28 120.0(3)
C30 C29 H29 120.0
C28 C29 H29 120.0
C30 C31 C32 120.2(3)
C30 C31 H31 119.9
C32 C31 H31 119.9
C18 C19 C20 119.5(3)
C18 C19 H19 120.2
C20 C19 H19 120.2
C34 C35 C36 119.9(3)
C34 C35 H35 120.1
C36 C35 H35 120.1
C37 C36 C35 119.7(2)
C37 C36 H36 120.2
C35 C36 H36 120.2
C17 C18 C19 120.1(3)
C17 C18 H18 120.0
C19 C18 H18 120.0
C44A C39A C40A 123.7(10)
C44A C39A H39A 118.1
C40A C39A H39A 118.1
C39A C44A N43A 116.7(8)
C39A C44A C45A 125.7(9)
N43A C44A C45A 117.6(7)
C42A C41A C40A 118.7(8)
C42A C41A H41A 120.6
C40A C41A H41A 120.6
C39A C40A C41A 117.7(9)
C39A C40A H40A 121.2
C41A C40A H40A 121.2
C42A N43A C44A 121.9(9)
C42A N43A H43A 119.0
C44A N43A H43A 119.0
N46B C52B C51B 118.0(11)
N46B C52B H52B 121.0
C51B C52B H52B 121.0
C49B C50B H50A 109.5
C49B C50B H50B 109.5
H50A C50B H50B 109.5
C49B C50B H50C 109.5
H50A C50B H50C 109.5
H50B C50B H50C 109.5
C52B C51B C49B 122.5(11)
C52B C51B H51B 118.8
C49B C51B H51B 118.8
C52B N46B C47B 122.6(12)
C52B N46B H46B 118.7
C47B N46B H46B 118.7
N46B C47B C48B 118.4(12)
N46B C47B H47B 120.8
C48B C47B H47B 120.8
C49B C48B C47B 122.1(11)
C49B C48B H48B 119.0
C47B C48B H48B 119.0
C48B C49B C51B 116.4(11)
C48B C49B C50B 121.4(8)
C51B C49B C50B 122.2(8)
N43A C42A C41A 121.3(10)
N43A C42A H42A 119.4
C41A C42A H42A 119.4

loop_
_geom_bond_atom_site_label_1
_geom_bond_atom_site_label_2
_geom_bond_distance
Si1 O1 1.6435(18)
Si1 C3 1.870(3)
Si1 C15 1.873(2)
Si1 C9 1.874(3)
Si2 O2 1.6375(18)
Si2 C21 1.871(3)
Si2 C27 1.872(3)
Si2 C33 1.873(2)
O1 H1 0.8400
O2 H2 0.8400
C9 C14 1.400(3)
C9 C10 1.404(3)
C3 C4 1.392(3)
C3 C8 1.402(3)
C27 C28 1.399(3)
C27 C32 1.406(3)
C15 C16 1.391(3)
C15 C20 1.400(3)
C26 C21 1.390(3)
C26 C25 1.392(3)
C26 H26 0.9500
C21 C22 1.401(3)
C33 C38 1.394(3)
C33 C34 1.399(3)
C10 C11 1.381(3)
C10 H10 0.9500
C14 C13 1.382(3)
C14 H14 0.9500
C8 C7 1.385(3)
C8 H8 0.9500
C22 C23 1.382(3)
C22 H22 0.9500
C32 C31 1.381(4)
C32 H32 0.9500
C4 C5 1.392(4)
C4 H4 0.9500
C20 C19 1.384(4)
C20 H20 0.9500
C6 C5 1.373(4)
C6 C7 1.379(4)
C6 H6 0.9500
C11 C12 1.377(4)
C11 H11 0.9500
C34 C35 1.382(4)
C34 H34 0.9500
C23 C24 1.377(4)
C23 H23 0.9500
C7 H7 0.9500
C28 C29 1.384(3)
C28 H28 0.9500
C12 C13 1.382(4)
C12 H12 0.9500
C38 C37 1.389(3)
C38 H38 0.9500
C16 C17 1.391(3)
C16 H16 0.9500
C30 C29 1.381(4)
C30 C31 1.381(4)
C30 H30 0.9500
C25 C24 1.373(4)
C25 H25 0.9500
C17 C18 1.372(4)
C17 H17 0.9500
C24 H24 0.9500
C5 H5 0.9500
C37 C36 1.379(4)
C37 H37 0.9500
C13 H13 0.9500
C29 H29 0.9500
C31 H31 0.9500
C19 C18 1.382(4)
C19 H19 0.9500
C35 C36 1.383(4)
C35 H35 0.9500
C36 H36 0.9500
C18 H18 0.9500
C39A C44A 1.353(12)
C39A C40A 1.369(13)
C39A H39A 0.9500
C44A N43A 1.357(11)
C44A C45A 1.468(8)
C41A C42A 1.353(11)
C41A C40A 1.391(11)
C41A H41A 0.9500
C40A H40A 0.9500
N43A C42A 1.348(13)
N43A H43A 0.8800
C45A H45A 0.9800
C45A H45B 0.9800
C45A H45C 0.9800
C52B N46B 1.3400(12)
C52B C51B 1.3698(11)
C52B H52B 0.9500
C50B C49B 1.470(13)
C50B H50A 0.9800
C50B H50B 0.9800
C50B H50C 0.9800
C51B C49B 1.3700(12)
C51B H51B 0.9500
N46B C47B 1.3400(12)
N46B H46B 0.8800
C47B C48B 1.3699(11)
C47B H47B 0.9500
C48B C49B 1.3699(12)
C48B H48B 0.9500
C42A H42A 0.9500

loop_
_geom_hbond_atom_site_label_D
_geom_hbond_atom_site_label_H
_geom_hbond_atom_site_label_A
_geom_hbond_distance_DH
_geom_hbond_distance_HA
_geom_hbond_distance_DA
_geom_hbond_angle_DHA
_geom_hbond_site_symmetry_A
O1 H1 Cl1 0.84 2.37 3.176(2) 160.2 .
N43A H43A Cl1 0.88 2.38 3.250(10) 169.3 1_655
N46B H46B Cl1 0.88 1.98 2.798(13) 154.2 1_655
